data_2240652
loop_
_publ_author_name
'Peppel, Tim'
'Sonneck, Marcel'
'Spannenberg, Anke'
'Wohlrab, Sebastian'

_publ_section_title
;
 Crystal structure of (<i>E</i>)-hex-2-enoic acid
;
_journal_issue 5
_journal_name_full 'Acta Crystallographica Section E'
_journal_page_first o323
_journal_paper_doi 10.1107/S2056989015007380
_journal_volume 71
_journal_year 2015
_chemical_formula_iupac 'C6 H10 O2'
_chemical_formula_moiety 'C6 H10 O2'
_chemical_formula_sum 'C6 H10 O2'
_chemical_formula_weight 114.14
_chemical_name_systematic
;
(<i>E</i>)-Hex-2-enoic acid
;
_space_group_crystal_system triclinic
_space_group_IT_number 2
_space_group_name_Hall '-P 1'
_space_group_name_H-M_alt 'P -1'
_symmetry_space_group_name_Hall '-P 1'
_symmetry_space_group_name_H-M 'P -1'
_atom_sites_solution_hydrogens mixed
_audit_creation_method SHELXL-2014
_cell_angle_alpha 79.4770(10)
_cell_angle_beta 80.6200(10)
_cell_angle_gamma 63.6540(10)
_cell_formula_units_Z 2
_cell_length_a 6.8556(3)
_cell_length_b 6.9894(3)
_cell_length_c 7.4967(3)
_cell_measurement_reflns_used 3906
_cell_measurement_temperature 150(2)
_cell_measurement_theta_max 28.85
_cell_measurement_theta_min 2.78
_cell_volume 315.12(2)
_computing_cell_refinement
;
SAINT (Bruker, 2013)
;
_computing_data_collection
;
APEX2 (Bruker, 2014)
;
_computing_data_reduction
;
SAINT (Bruker, 2013)
;
_computing_molecular_graphics
;
SHELXL2014 (Sheldrick, 2015)
;
_computing_publication_material
;
SHELXL2014 (Sheldrick, 2015)
;
_computing_structure_refinement
;
SHELXL2014 (Sheldrick, 2015)
;
_computing_structure_solution
;
SHELXS97 (Sheldrick, 2008)
;
_diffrn_ambient_temperature 150(2)
_diffrn_detector_area_resol_mean 8.3333
_diffrn_measured_fraction_theta_full 0.997
_diffrn_measured_fraction_theta_max 0.997
_diffrn_measurement_device_type 'Bruker APEXII CCD'
_diffrn_measurement_method '\f and \w scans'
_diffrn_radiation_type MoK\a
_diffrn_radiation_wavelength 0.71073
_diffrn_reflns_av_R_equivalents 0.0131
_diffrn_reflns_limit_h_max 8
_diffrn_reflns_limit_h_min -9
_diffrn_reflns_limit_k_max 9
_diffrn_reflns_limit_k_min -9
_diffrn_reflns_limit_l_max 9
_diffrn_reflns_limit_l_min -9
_diffrn_reflns_number 5046
_diffrn_reflns_theta_full 25.242
_diffrn_reflns_theta_max 27.993
_diffrn_reflns_theta_min 2.776
_exptl_absorpt_coefficient_mu 0.089
_exptl_absorpt_correction_T_max 0.97
_exptl_absorpt_correction_T_min 0.91
_exptl_absorpt_correction_type multi-scan
_exptl_absorpt_process_details
;
(SADABS; Bruker, 2014)
;
_exptl_crystal_colour colourless
_exptl_crystal_density_diffrn 1.203
_exptl_crystal_description prism
_exptl_crystal_F_000 124
_exptl_crystal_size_max 0.445
_exptl_crystal_size_mid 0.412
_exptl_crystal_size_min 0.310
_refine_diff_density_max 0.341
_refine_diff_density_min -0.161
_refine_ls_extinction_method none
_refine_ls_goodness_of_fit_ref 1.093
_refine_ls_hydrogen_treatment mixed
_refine_ls_matrix_type full
_refine_ls_number_parameters 78
_refine_ls_number_reflns 1518
_refine_ls_number_restraints 0
_refine_ls_restrained_S_all 1.093
_refine_ls_R_factor_all 0.0358
_refine_ls_R_factor_gt 0.0335
_refine_ls_shift/su_max 0.000
_refine_ls_shift/su_mean 0.000
_refine_ls_structure_factor_coef Fsqd
_refine_ls_weighting_details 'w=1/[\s^2^(Fo^2^)+(0.0441P)^2^+0.0656P] where P=(Fo^2^+2Fc^2^)/3'
_refine_ls_weighting_scheme calc
_refine_ls_wR_factor_gt 0.0899
_refine_ls_wR_factor_ref 0.0919
_reflns_number_gt 1399
_reflns_number_total 1518
_reflns_threshold_expression I>2\s(I)
_cod_data_source_file hb7405sup1.cif
_cod_data_source_block I
_cod_database_code 2240652
_shelx_space_group_comment
;
The symmetry employed for this shelxl refinement is uniquely defined
by the following loop, which should always be used as a source of
symmetry information in preference to the above space-group names.
They are only intended as comments.
;
_shelxl_version_number 2.014

loop_
_space_group_symop_operation_xyz
'x, y, z'
'-x, -y, -z'

loop_
_atom_site_type_symbol
_atom_site_label
_atom_site_fract_x
_atom_site_fract_y
_atom_site_fract_z
_atom_site_U_iso_or_equiv
_atom_site_adp_type
_atom_site_calc_flag
_atom_site_occupancy
O O1 0.25416(11) 0.27334(11) 0.55896(10) 0.03153(19) Uani d 1
H H1 0.105(3) 0.340(3) 0.585(2) 0.065(5) Uiso d 1
O O2 0.16993(10) 0.55854(11) 0.34602(9) 0.02998(19) Uani d 1
C C1 0.30580(14) 0.39036(14) 0.41827(12) 0.0232(2) Uani d 1
C C2 0.54014(14) 0.29972(14) 0.35596(12) 0.0245(2) Uani d 1
H H2 0.6366 0.1656 0.4144 0.029 Uiso calc 1
C C3 0.61808(14) 0.40324(14) 0.21920(12) 0.0246(2) Uani d 1
H H3 0.5155 0.5375 0.1661 0.030 Uiso calc 1
C C4 0.84965(14) 0.33135(15) 0.13986(12) 0.0261(2) Uani d 1
H H4A 0.8960 0.4454 0.1455 0.031 Uiso calc 1
H H4B 0.8554 0.3186 0.0095 0.031 Uiso calc 1
C C5 1.01424(15) 0.12084(15) 0.22844(13) 0.0286(2) Uani d 1
H H5A 0.9700 0.0049 0.2245 0.034 Uiso calc 1
H H5B 1.0148 0.1327 0.3579 0.034 Uiso calc 1
C C6 1.24357(16) 0.06180(18) 0.13358(15) 0.0354(2) Uani d 1
H H6A 1.2465 0.0372 0.0084 0.053 Uiso calc 1
H H6B 1.3469 -0.0695 0.1996 0.053 Uiso calc 1
H H6C 1.2850 0.1796 0.1316 0.053 Uiso calc 1

loop_
_atom_site_aniso_label
_atom_site_aniso_U_11
_atom_site_aniso_U_22
_atom_site_aniso_U_33
_atom_site_aniso_U_12
_atom_site_aniso_U_13
_atom_site_aniso_U_23
O1 0.0231(3) 0.0305(4) 0.0339(4) -0.0104(3) 0.0043(3) 0.0036(3)
O2 0.0214(3) 0.0309(4) 0.0305(4) -0.0086(3) 0.0022(3) 0.0022(3)
C1 0.0228(4) 0.0254(4) 0.0228(4) -0.0121(3) 0.0011(3) -0.0045(3)
C2 0.0201(4) 0.0247(4) 0.0266(4) -0.0086(3) 0.0007(3) -0.0033(3)
C3 0.0215(4) 0.0254(4) 0.0252(4) -0.0091(3) -0.0004(3) -0.0032(3)
C4 0.0229(4) 0.0295(4) 0.0253(4) -0.0128(4) 0.0030(3) -0.0021(3)
C5 0.0229(4) 0.0294(5) 0.0310(5) -0.0106(4) 0.0015(3) -0.0029(4)
C6 0.0222(4) 0.0390(5) 0.0417(6) -0.0102(4) 0.0029(4) -0.0102(4)

loop_
_atom_type_symbol
_atom_type_description
_atom_type_scat_dispersion_real
_atom_type_scat_dispersion_imag
_atom_type_scat_source
C C 0.0033 0.0016 'International Tables Vol C Tables 4.2.6.8 and 6.1.1.4'
H H 0.0000 0.0000 'International Tables Vol C Tables 4.2.6.8 and 6.1.1.4'
O O 0.0106 0.0060 'International Tables Vol C Tables 4.2.6.8 and 6.1.1.4'

loop_
_geom_angle_atom_site_label_1
_geom_angle_atom_site_label_2
_geom_angle_atom_site_label_3
_geom_angle
C1 O1 H1 107.1(11)
O2 C1 O1 122.73(8)
O2 C1 C2 123.58(8)
O1 C1 C2 113.69(8)
C3 C2 C1 120.65(8)
C3 C2 H2 119.7
C1 C2 H2 119.7
C2 C3 C4 126.86(8)
C2 C3 H3 116.6
C4 C3 H3 116.6
C3 C4 C5 116.56(7)
C3 C4 H4A 108.2
C5 C4 H4A 108.2
C3 C4 H4B 108.2
C5 C4 H4B 108.2
H4A C4 H4B 107.3
C4 C5 C6 111.81(8)
C4 C5 H5A 109.3
C6 C5 H5A 109.3
C4 C5 H5B 109.3
C6 C5 H5B 109.3
H5A C5 H5B 107.9
C5 C6 H6A 109.5
C5 C6 H6B 109.5
H6A C6 H6B 109.5
C5 C6 H6C 109.5
H6A C6 H6C 109.5
H6B C6 H6C 109.5

loop_
_geom_bond_atom_site_label_1
_geom_bond_atom_site_label_2
_geom_bond_distance
O1 C1 1.3141(11)
O1 H1 0.918(19)
O2 C1 1.2259(11)
C1 C2 1.4699(12)
C2 C3 1.3243(13)
C2 H2 0.9500
C3 C4 1.4900(12)
C3 H3 0.9500
C4 C5 1.5142(13)
C4 H4A 0.9900
C4 H4B 0.9900
C5 C6 1.5214(13)
C5 H5A 0.9900
C5 H5B 0.9900
C6 H6A 0.9800
C6 H6B 0.9800
C6 H6C 0.9800

loop_
_geom_hbond_atom_site_label_D
_geom_hbond_atom_site_label_H
_geom_hbond_atom_site_label_A
_geom_hbond_site_symmetry_A
_geom_hbond_distance_DH
_geom_hbond_distance_HA
_geom_hbond_distance_DA
_geom_hbond_angle_DHA
O1 H1 O2 2_566 0.918(19) 1.721(19) 2.6343(9) 173.3(17)

loop_
_geom_torsion_atom_site_label_1
_geom_torsion_atom_site_label_2
_geom_torsion_atom_site_label_3
_geom_torsion_atom_site_label_4
_geom_torsion
O2 C1 C2 C3 2.65(14)
O1 C1 C2 C3 -177.75(8)
C1 C2 C3 C4 -179.32(8)
C2 C3 C4 C5 -1.89(14)
C3 C4 C5 C6 178.77(8)

_cod_database_fobs_code 2240652
